data_1508160
loop_
_publ_author_name
'Zhang, Dongdi'
'Zhang, Chao'
'Chen, Huanni'
'Ma, Pengtao'
'Wang, Jingping'
'Niu, Jingyang'

_publ_section_title
;
 Syntheses, structures and properties of dimeric rare earth derivatives
 based on monovacant Keggin-type polyoxotungstates
;
_journal_name_full
;
Inorganica Chimica Acta
;
_journal_page_first 218
_journal_page_last 223
_journal_paper_doi 10.1016/j.ica.2012.04.030
_journal_volume 391
_journal_year 2012
_chemical_formula_sum 'C44 H146 Lu2 N10 O92 P2 W22'
_chemical_formula_weight 6744.29
_space_group_IT_number 14
_symmetry_cell_setting monoclinic
_symmetry_space_group_name_Hall '-P 2ybc'
_symmetry_space_group_name_H-M 'P 1 21/c 1'
_atom_sites_solution_hydrogens geom
_atom_sites_solution_primary direct
_atom_sites_solution_secondary difmap
_cell_angle_alpha 90.00
_cell_angle_beta 114.7080(10)
_cell_angle_gamma 90.00
_cell_formula_units_Z 2
_cell_length_a 24.9391(17)
_cell_length_b 12.7559(9)
_cell_length_c 22.3042(15)
_cell_measurement_reflns_used 9950
_cell_measurement_temperature 296(2)
_cell_measurement_theta_max 27.91
_cell_measurement_theta_min 2.30
_cell_volume 6445.8(8)
_computing_cell_refinement 'Bruker SMART'
_computing_data_collection 'Bruker SMART'
_computing_data_reduction 'Bruker SAINT'
_computing_molecular_graphics 'Bruker SHELXTL'
_computing_publication_material 'Bruker SHELXTL'
_computing_structure_refinement 'SHELXL-97 (Sheldrick, 1997)'
_computing_structure_solution 'SHELXS-97 (Sheldrick, 1990)'
_diffrn_ambient_temperature 296(2)
_diffrn_measured_fraction_theta_full 0.999
_diffrn_measured_fraction_theta_max 0.999
_diffrn_measurement_device_type 'CCD area detector'
_diffrn_measurement_method 'phi and omega scans'
_diffrn_radiation_monochromator graphite
_diffrn_radiation_source 'fine-focus sealed tube'
_diffrn_radiation_type MoK\a
_diffrn_radiation_wavelength 0.71073
_diffrn_reflns_av_R_equivalents 0.0777
_diffrn_reflns_av_sigmaI/netI 0.0595
_diffrn_reflns_limit_h_max 29
_diffrn_reflns_limit_h_min -29
_diffrn_reflns_limit_k_max 15
_diffrn_reflns_limit_k_min -15
_diffrn_reflns_limit_l_max 26
_diffrn_reflns_limit_l_min -26
_diffrn_reflns_number 60425
_diffrn_reflns_theta_full 25.00
_diffrn_reflns_theta_max 25.00
_diffrn_reflns_theta_min 1.83
_exptl_absorpt_coefficient_mu 21.180
_exptl_absorpt_correction_T_max 0.2516
_exptl_absorpt_correction_T_min 0.1555
_exptl_absorpt_correction_type multi-scan
_exptl_absorpt_process_details SADABS
_exptl_crystal_colour light-yellow
_exptl_crystal_density_diffrn 3.475
_exptl_crystal_density_method 'not measured'
_exptl_crystal_description prism
_exptl_crystal_F_000 6032
_exptl_crystal_size_max 0.14
_exptl_crystal_size_mid 0.12
_exptl_crystal_size_min 0.09
_refine_diff_density_max 2.703
_refine_diff_density_min -2.979
_refine_diff_density_rms 0.294
_refine_ls_extinction_method none
_refine_ls_goodness_of_fit_ref 1.047
_refine_ls_hydrogen_treatment constr
_refine_ls_matrix_type full
_refine_ls_number_parameters 713
_refine_ls_number_reflns 11341
_refine_ls_number_restraints 24
_refine_ls_restrained_S_all 1.050
_refine_ls_R_factor_all 0.0610
_refine_ls_R_factor_gt 0.0376
_refine_ls_shift/su_max 0.001
_refine_ls_shift/su_mean 0.000
_refine_ls_structure_factor_coef Fsqd
_refine_ls_weighting_details 'calc w=1/[\s^2^(Fo^2^)+(0.0534P)^2^+0.0000P] where P=(Fo^2^+2Fc^2^)/3'
_refine_ls_weighting_scheme calc
_refine_ls_wR_factor_gt 0.0969
_refine_ls_wR_factor_ref 0.1059
_reflns_number_gt 8620
_reflns_number_total 11341
_reflns_threshold_expression >2sigma(I)
_cod_data_source_file 3.cif
_cod_data_source_block njy1
_cod_depositor_comments
;
The following automatic conversions were performed:

'_exptl_absorpt_correction_type' value 'Multi-scan' changed to
'multi-scan' according to the built-in table from CIF Core dictionary
named 'cif_core.dic' version 2.4.1 from 2010-06-29.

Automatic conversion script
Id: cif_fix_values 1715 2011-07-08 13:25:40Z adriana 
;
_cod_original_sg_symbol_H-M 'P 21/c'
_cod_database_code 1508160

loop_
_symmetry_equiv_pos_as_xyz
'x, y, z'
'-x, y+1/2, -z+1/2'
'-x, -y, -z'
'x, -y-1/2, z-1/2'

loop_
_atom_site_label
_atom_site_type_symbol
_atom_site_fract_x
_atom_site_fract_y
_atom_site_fract_z
_atom_site_U_iso_or_equiv
_atom_site_adp_type
_atom_site_occupancy
_atom_site_symmetry_multiplicity
_atom_site_calc_flag
_atom_site_refinement_flags
W1 W -0.39694(2) 1.03009(4) -0.07295(3) 0.02939(14) Uani 1 1 d .
W2 W -0.33944(2) 0.78336(4) -0.06691(3) 0.02884(14) Uani 1 1 d .
W3 W -0.31482(2) 0.91344(4) 0.07666(3) 0.02981(14) Uani 1 1 d .
W4 W -0.15056(2) 0.88117(4) 0.13025(2) 0.02502(13) Uani 1 1 d .
W5 W -0.21782(3) 1.14386(4) 0.12470(3) 0.02886(14) Uani 1 1 d .
W6 W -0.17513(2) 0.75365(4) -0.01025(2) 0.02459(13) Uani 1 1 d .
W7 W -0.26882(2) 0.87694(4) -0.17201(2) 0.02719(13) Uani 1 1 d .
W8 W -0.32537(2) 1.12306(4) -0.17972(2) 0.02883(14) Uani 1 1 d .
W9 W -0.29760(3) 1.26232(4) -0.02345(3) 0.02955(14) Uani 1 1 d .
W10 W -0.17337(2) 1.08812(4) -0.12340(2) 0.02548(13) Uani 1 1 d .
W11 W -0.14583(2) 1.22238(4) 0.02985(2) 0.02586(13) Uani 1 1 d .
Lu1 Lu -0.05563(2) 0.96052(4) 0.04075(3) 0.02581(13) Uani 1 1 d .
P1 P -0.24186(13) 1.0001(2) -0.02077(13) 0.0151(6) Uani 1 1 d .
O1 O -0.4700(4) 1.0664(8) -0.1055(4) 0.045(3) Uani 1 1 d .
O2 O -0.3796(4) 0.6699(7) -0.0966(5) 0.041(2) Uani 1 1 d .
O3 O -0.3395(4) 0.8786(8) 0.1358(5) 0.045(3) Uani 1 1 d .
O4 O -0.1235(5) 0.8344(7) 0.2098(4) 0.044(3) Uani 1 1 d .
O5 O -0.2050(4) 1.1877(7) 0.2025(4) 0.042(2) Uani 1 1 d .
O6 O -0.1649(4) 0.6216(7) -0.0210(5) 0.037(2) Uani 1 1 d .
O7 O -0.2829(4) 0.7964(7) -0.2370(4) 0.041(2) Uani 1 1 d .
O8 O -0.3746(4) 1.1892(7) -0.2469(4) 0.042(2) Uani 1 1 d .
O9 O -0.3365(4) 1.3757(7) -0.0369(5) 0.045(3) Uani 1 1 d .
O10 O -0.1342(4) 1.1396(7) -0.1647(4) 0.038(2) Uani 1 1 d .
O11 O -0.0973(4) 1.3226(7) 0.0455(5) 0.040(2) Uani 1 1 d .
O12 O -0.1016(4) 1.1103(6) 0.0510(4) 0.028(2) Uani 1 1 d .
O13 O -0.1054(4) 0.8065(6) 0.0047(4) 0.031(2) Uani 1 1 d .
O14 O -0.3853(4) 0.9879(6) 0.0131(4) 0.038(2) Uani 1 1 d .
O15 O -0.2094(4) 0.9643(6) -0.1783(4) 0.031(2) Uani 1 1 d .
O16 O -0.2533(4) 1.1527(6) -0.1809(4) 0.030(2) Uani 1 1 d .
O17 O -0.0861(4) 0.9149(6) 0.1216(4) 0.033(2) Uani 1 1 d .
O18 O -0.3248(4) 0.8279(7) -0.1403(4) 0.033(2) Uani 1 1 d .
O19 O -0.1697(4) 1.1969(6) -0.0631(4) 0.031(2) Uani 1 1 d .
O20 O -0.3236(4) 0.9864(6) -0.2160(4) 0.031(2) Uani 1 1 d .
O21 O -0.3765(4) 1.0581(7) -0.1449(4) 0.034(2) Uani 1 1 d .
O22 O -0.3570(4) 1.1562(6) -0.0356(4) 0.033(2) Uani 1 1 d .
O23 O -0.2392(4) 0.8650(7) 0.1082(4) 0.032(2) Uani 1 1 d .
O24 O -0.1207(4) 1.0117(6) -0.0597(4) 0.028(2) Uani 1 1 d .
O25 O -0.1923(4) 0.9240(6) 0.0160(4) 0.0266(19) Uani 1 1 d .
O26 O -0.3441(4) 0.7961(6) 0.0169(4) 0.036(2) Uani 1 1 d .
O27 O -0.2237(4) 1.3070(6) -0.0063(4) 0.035(2) Uani 1 1 d .
O28 O -0.3107(4) 1.2241(6) -0.1119(4) 0.032(2) Uani 1 1 d .
O29 O -0.2623(4) 0.7417(6) -0.0264(4) 0.030(2) Uani 1 1 d .
O30 O -0.2745(4) 1.2439(7) 0.0703(4) 0.032(2) Uani 1 1 d .
O31 O -0.4046(4) 0.8867(6) -0.0979(4) 0.032(2) Uani 1 1 d .
O32 O -0.2127(4) 0.8029(6) -0.1008(4) 0.028(2) Uani 1 1 d .
O33 O -0.1618(4) 0.7521(6) 0.0813(4) 0.029(2) Uani 1 1 d .
O34 O -0.2828(4) 1.0496(7) 0.1058(5) 0.039(2) Uani 1 1 d .
O35 O -0.1592(4) 1.2222(6) 0.1093(4) 0.030(2) Uani 1 1 d .
O36 O -0.1687(4) 1.0244(6) 0.1443(4) 0.029(2) Uani 1 1 d .
O37 O -0.3003(4) 0.9545(6) -0.0222(4) 0.0261(19) Uani 1 1 d .
O38 O -0.2311(4) 1.1083(6) 0.0129(4) 0.027(2) Uani 1 1 d .
O39 O -0.2499(4) 1.0149(6) -0.0923(4) 0.0234(18) Uani 1 1 d .
O40 O -0.0137(4) 0.9107(6) -0.0347(4) 0.034(2) Uani 1 1 d .
O41 O 0.0203(4) 1.0468(7) 0.1331(4) 0.036(2) Uani 1 1 d .
N1 N 0.0095(7) 0.5753(14) 0.1987(8) 0.082(5) Uani 1 1 d .
N2 N -0.5448(6) 0.7813(12) -0.0776(7) 0.056(4) Uani 1 1 d .
N3 N 0.2521(6) 0.5191(8) 0.1856(5) 0.037(3) Uani 1 1 d .
N4 N -0.2258(6) 0.5305(9) 0.1455(6) 0.050(3) Uani 1 1 d .
N5 N -0.4970(6) 1.3671(11) -0.1995(8) 0.079 Uiso 1 1 d DU
C1 C 0.0789(7) 1.1929(11) 0.1271(7) 0.050(4) Uani 1 1 d .
H1A H 0.1187 1.1683 0.1408 0.074 Uiso 1 1 calc R
H1B H 0.0741 1.2211 0.1645 0.074 Uiso 1 1 calc R
H1C H 0.0710 1.2466 0.0943 0.074 Uiso 1 1 calc R
C2 C 0.0372(6) 1.1043(10) 0.0988(6) 0.029(3) Uani 1 1 d .
C3 C -0.0033(14) 0.477(2) 0.2230(15) 0.159(12) Uiso 1 1 d .
H3A H -0.0153 0.4258 0.1885 0.239 Uiso 1 1 calc R
H3B H -0.0345 0.4879 0.2370 0.239 Uiso 1 1 calc R
H3C H 0.0314 0.4532 0.2597 0.239 Uiso 1 1 calc R
C4 C 0.0650(12) 0.572(3) 0.1893(14) 0.169(15) Uani 1 1 d .
H4A H 0.0714 0.6395 0.1740 0.254 Uiso 1 1 calc R
H4B H 0.0619 0.5197 0.1573 0.254 Uiso 1 1 calc R
H4C H 0.0974 0.5561 0.2305 0.254 Uiso 1 1 calc R
C5 C -0.0405(11) 0.6280(18) 0.1458(11) 0.110(8) Uani 1 1 d U
H5A H -0.0269 0.6908 0.1329 0.165 Uiso 1 1 calc R
H5B H -0.0698 0.6455 0.1615 0.165 Uiso 1 1 calc R
H5C H -0.0574 0.5819 0.1085 0.165 Uiso 1 1 calc R
C6 C 0.0232(10) 0.6286(16) 0.2595(10) 0.083 Uiso 1 1 d .
H6A H 0.0362 0.6985 0.2567 0.124 Uiso 1 1 calc R
H6B H 0.0539 0.5916 0.2946 0.124 Uiso 1 1 calc R
H6C H -0.0114 0.6317 0.2682 0.124 Uiso 1 1 calc R
C7 C -0.5154(8) 0.7045(14) -0.1010(8) 0.068(5) Uani 1 1 d .
H7A H -0.5061 0.6438 -0.0730 0.102 Uiso 1 1 calc R
H7B H -0.4797 0.7340 -0.1001 0.102 Uiso 1 1 calc R
H7C H -0.5409 0.6846 -0.1453 0.102 Uiso 1 1 calc R
C8 C -0.5046(10) 0.8194(16) -0.0119(9) 0.087(6) Uiso 1 1 d .
H8A H -0.4940 0.7624 0.0190 0.131 Uiso 1 1 calc R
H8B H -0.5239 0.8731 0.0020 0.131 Uiso 1 1 calc R
H8C H -0.4697 0.8477 -0.0138 0.131 Uiso 1 1 calc R
C9 C -0.6005(11) 0.7438(18) -0.0787(11) 0.108(8) Uiso 1 1 d .
H9A H -0.5932 0.6835 -0.0507 0.161 Uiso 1 1 calc R
H9B H -0.6267 0.7251 -0.1231 0.161 Uiso 1 1 calc R
H9C H -0.6181 0.7982 -0.0632 0.161 Uiso 1 1 calc R
C10 C -0.5597(12) 0.8771(16) -0.1233(12) 0.121(10) Uani 1 1 d .
H10A H -0.5860 0.8565 -0.1672 0.181 Uiso 1 1 calc R
H10B H -0.5241 0.9051 -0.1236 0.181 Uiso 1 1 calc R
H10C H -0.5784 0.9295 -0.1076 0.181 Uiso 1 1 calc R
C11 C 0.2113(8) 0.5949(13) 0.1417(8) 0.068(6) Uani 1 1 d .
H11A H 0.2327 0.6449 0.1279 0.103 Uiso 1 1 calc R
H11B H 0.1914 0.6306 0.1644 0.103 Uiso 1 1 calc R
H11C H 0.1829 0.5596 0.1038 0.103 Uiso 1 1 calc R
C12 C 0.2954(8) 0.5739(14) 0.2432(8) 0.067(5) Uani 1 1 d .
H12A H 0.3163 0.6244 0.2291 0.101 Uiso 1 1 calc R
H12B H 0.3229 0.5242 0.2723 0.101 Uiso 1 1 calc R
H12C H 0.2754 0.6091 0.2661 0.101 Uiso 1 1 calc R
C13 C 0.2814(9) 0.4684(15) 0.1489(9) 0.085(7) Uani 1 1 d .
H13A H 0.3019 0.5201 0.1351 0.127 Uiso 1 1 calc R
H13B H 0.2525 0.4341 0.1108 0.127 Uiso 1 1 calc R
H13C H 0.3091 0.4176 0.1766 0.127 Uiso 1 1 calc R
C14 C 0.2171(8) 0.4407(13) 0.2068(9) 0.074(6) Uani 1 1 d .
H14A H 0.1979 0.4769 0.2302 0.111 Uiso 1 1 calc R
H14B H 0.2433 0.3887 0.2351 0.111 Uiso 1 1 calc R
H14C H 0.1879 0.4073 0.1685 0.111 Uiso 1 1 calc R
C15 C -0.1835(12) 0.5949(17) 0.1999(9) 0.133(13) Uani 1 1 d .
H15A H -0.1511 0.5519 0.2279 0.199 Uiso 1 1 calc R
H15B H -0.2031 0.6236 0.2253 0.199 Uiso 1 1 calc R
H15C H -0.1691 0.6509 0.1820 0.199 Uiso 1 1 calc R
C16 C -0.2541(10) 0.4513(14) 0.1682(9) 0.081(7) Uani 1 1 d .
H16A H -0.2805 0.4112 0.1312 0.121 Uiso 1 1 calc R
H16B H -0.2759 0.4842 0.1897 0.121 Uiso 1 1 calc R
H16C H -0.2247 0.4057 0.1987 0.121 Uiso 1 1 calc R
C18 C -0.2079(13) 0.4944(19) 0.0978(13) 0.129(10) Uiso 1 1 d .
H18A H -0.2391 0.4539 0.0655 0.193 Uiso 1 1 calc R
H18B H -0.1734 0.4514 0.1184 0.193 Uiso 1 1 calc R
H18C H -0.1989 0.5531 0.0766 0.193 Uiso 1 1 calc R
C19 C -0.5515(7) 1.4259(13) -0.2268(9) 0.086 Uiso 1 1 d D
H19A H -0.5832 1.3831 -0.2270 0.129 Uiso 1 1 calc R
H19B H -0.5596 1.4466 -0.2712 0.129 Uiso 1 1 calc R
H19C H -0.5478 1.4873 -0.2004 0.129 Uiso 1 1 calc R
C20 C -0.4797(10) 1.3310(17) -0.1321(9) 0.157(10) Uiso 1 1 d DU
H20A H -0.5110 1.2899 -0.1298 0.235 Uiso 1 1 calc R
H20B H -0.4720 1.3903 -0.1032 0.235 Uiso 1 1 calc R
H20C H -0.4447 1.2888 -0.1190 0.235 Uiso 1 1 calc R
C21 C -0.5081(8) 1.2647(12) -0.2413(8) 0.083 Uiso 1 1 d D
H21A H -0.5419 1.2290 -0.2412 0.124 Uiso 1 1 calc R
H21B H -0.4741 1.2200 -0.2225 0.124 Uiso 1 1 calc R
H21C H -0.5150 1.2822 -0.2858 0.124 Uiso 1 1 calc R
C22 C -0.4480(7) 1.4249(13) -0.2053(9) 0.095 Uiso 1 1 d D
H22A H -0.4427 1.4910 -0.1829 0.143 Uiso 1 1 calc R
H22B H -0.4572 1.4367 -0.2510 0.143 Uiso 1 1 calc R
H22C H -0.4124 1.3845 -0.1856 0.143 Uiso 1 1 calc R
O1W O 0.0161(4) 0.8342(7) 0.0942(4) 0.041(2) Uani 1 1 d .
O2W O -0.0286(5) 0.1593(8) 0.4741(6) 0.063(3) Uani 1 1 d .
O3W O 0.0735(6) 0.0491(9) 0.5517(7) 0.080(4) Uani 1 1 d .
O4W O -0.4111(11) 0.5260(16) -0.0181(14) 0.078(8) Uani 0.50 1 d P
O7W O -0.3901(13) 0.660(2) 0.1063(13) 0.091 Uiso 0.50 1 d P
C17 C -0.2693(13) 0.607(2) 0.1110(13) 0.129(10) Uiso 1 1 d .
H17A H -0.2997 0.5751 0.0729 0.194 Uiso 1 1 calc R
H17B H -0.2514 0.6630 0.0971 0.194 Uiso 1 1 calc R
H17C H -0.2861 0.6340 0.1395 0.194 Uiso 1 1 calc R
O6W O -0.5813(18) 1.110(3) -0.1936(18) 0.137(13) Uiso 0.50 1 d P

loop_
_atom_site_aniso_label
_atom_site_aniso_U_11
_atom_site_aniso_U_22
_atom_site_aniso_U_33
_atom_site_aniso_U_23
_atom_site_aniso_U_13
_atom_site_aniso_U_12
W1 0.0197(3) 0.0310(3) 0.0341(3) -0.0034(2) 0.0080(2) 0.0002(2)
W2 0.0233(3) 0.0267(3) 0.0332(3) -0.0038(2) 0.0086(2) -0.0055(2)
W3 0.0270(3) 0.0339(3) 0.0311(3) -0.0010(2) 0.0147(3) -0.0040(2)
W4 0.0245(3) 0.0258(3) 0.0218(3) 0.0030(2) 0.0068(2) -0.0016(2)
W5 0.0311(3) 0.0290(3) 0.0263(3) -0.0065(2) 0.0118(2) -0.0009(2)
W6 0.0240(3) 0.0197(3) 0.0282(3) -0.0002(2) 0.0091(2) 0.0001(2)
W7 0.0289(3) 0.0273(3) 0.0217(3) -0.0039(2) 0.0070(2) -0.0007(2)
W8 0.0252(3) 0.0289(3) 0.0242(3) 0.0030(2) 0.0023(2) 0.0027(2)
W9 0.0279(3) 0.0235(3) 0.0341(3) -0.0025(2) 0.0098(3) 0.0043(2)
W10 0.0242(3) 0.0283(3) 0.0220(3) 0.0035(2) 0.0078(2) 0.0014(2)
W11 0.0243(3) 0.0228(3) 0.0281(3) -0.0022(2) 0.0087(2) -0.0013(2)
Lu1 0.0234(3) 0.0271(3) 0.0242(3) 0.0016(2) 0.0073(2) -0.0011(2)
P1 0.0141(16) 0.0136(14) 0.0162(14) -0.0015(11) 0.0048(13) -0.0011(12)
O1 0.019(6) 0.058(7) 0.040(6) -0.002(5) -0.004(4) 0.008(5)
O2 0.028(6) 0.039(6) 0.055(6) -0.011(5) 0.017(5) -0.012(4)
O3 0.034(6) 0.063(7) 0.039(6) 0.012(5) 0.017(5) 0.005(5)
O4 0.061(8) 0.041(6) 0.025(5) 0.007(4) 0.014(5) 0.004(5)
O5 0.052(7) 0.035(5) 0.040(6) -0.018(4) 0.019(5) -0.009(5)
O6 0.025(6) 0.029(5) 0.052(6) 0.007(4) 0.012(5) 0.004(4)
O7 0.043(7) 0.047(6) 0.035(5) -0.005(4) 0.017(5) 0.004(5)
O8 0.035(6) 0.038(6) 0.040(6) 0.002(4) 0.004(5) 0.002(5)
O9 0.037(6) 0.036(5) 0.056(6) 0.000(5) 0.013(5) 0.007(5)
O10 0.034(6) 0.047(6) 0.034(5) 0.003(4) 0.015(5) -0.004(5)
O11 0.025(6) 0.041(6) 0.052(6) -0.009(5) 0.015(5) 0.000(4)
O12 0.013(5) 0.036(5) 0.032(5) -0.008(4) 0.007(4) 0.003(4)
O13 0.019(5) 0.037(5) 0.031(5) 0.000(4) 0.005(4) -0.002(4)
O14 0.039(6) 0.029(5) 0.044(6) -0.003(4) 0.015(5) -0.001(4)
O15 0.035(6) 0.033(5) 0.030(5) 0.006(4) 0.020(4) -0.004(4)
O16 0.024(5) 0.032(5) 0.031(5) 0.001(4) 0.008(4) 0.007(4)
O17 0.041(6) 0.026(5) 0.035(5) -0.002(4) 0.017(5) -0.001(4)
O18 0.023(5) 0.042(5) 0.028(5) -0.002(4) 0.005(4) -0.001(4)
O19 0.034(6) 0.027(5) 0.028(5) 0.002(4) 0.009(4) 0.004(4)
O20 0.024(5) 0.034(5) 0.023(4) -0.004(4) -0.002(4) -0.003(4)
O21 0.031(6) 0.035(5) 0.022(5) 0.000(4) -0.002(4) -0.001(4)
O22 0.027(6) 0.028(5) 0.043(5) -0.010(4) 0.012(5) -0.007(4)
O23 0.020(5) 0.038(5) 0.031(5) 0.004(4) 0.004(4) -0.005(4)
O24 0.025(5) 0.026(5) 0.030(5) -0.002(4) 0.008(4) 0.001(4)
O25 0.026(5) 0.022(4) 0.030(5) 0.003(4) 0.010(4) 0.004(4)
O26 0.043(6) 0.031(5) 0.036(5) 0.001(4) 0.020(5) -0.009(4)
O27 0.038(6) 0.026(5) 0.046(6) -0.001(4) 0.022(5) 0.010(4)
O28 0.037(6) 0.021(4) 0.042(5) -0.007(4) 0.019(5) -0.004(4)
O29 0.024(5) 0.033(5) 0.030(5) 0.000(4) 0.008(4) -0.005(4)
O30 0.026(5) 0.037(5) 0.029(5) -0.005(4) 0.008(4) 0.005(4)
O31 0.034(6) 0.028(5) 0.033(5) -0.001(4) 0.011(4) 0.001(4)
O32 0.025(5) 0.029(5) 0.025(4) 0.010(4) 0.007(4) 0.003(4)
O33 0.031(6) 0.030(5) 0.026(5) 0.006(4) 0.013(4) 0.002(4)
O34 0.036(6) 0.038(5) 0.047(6) -0.005(4) 0.020(5) -0.005(5)
O35 0.026(5) 0.035(5) 0.025(5) -0.001(4) 0.008(4) -0.006(4)
O36 0.032(6) 0.032(5) 0.022(4) -0.006(4) 0.010(4) -0.001(4)
O37 0.033(5) 0.016(4) 0.029(5) -0.005(3) 0.013(4) -0.005(4)
O38 0.028(5) 0.021(4) 0.032(5) 0.002(4) 0.014(4) 0.000(4)
O39 0.018(5) 0.026(4) 0.020(4) 0.002(3) 0.002(4) 0.000(4)
O40 0.032(6) 0.030(5) 0.040(6) 0.002(4) 0.015(5) 0.001(4)
O41 0.038(6) 0.030(5) 0.037(5) 0.004(4) 0.015(5) -0.007(4)
N1 0.055(11) 0.119(15) 0.074(11) 0.034(10) 0.030(9) 0.036(10)
N2 0.029(8) 0.086(11) 0.056(9) -0.016(8) 0.020(7) 0.007(7)
N3 0.052(8) 0.026(6) 0.028(6) -0.002(5) 0.011(6) -0.004(6)
N4 0.072(11) 0.042(7) 0.047(8) -0.008(6) 0.035(8) -0.018(7)
C1 0.054(11) 0.039(8) 0.052(9) -0.008(7) 0.019(8) -0.020(8)
C2 0.013(7) 0.033(7) 0.032(7) -0.005(6) 0.000(6) -0.009(6)
C4 0.10(2) 0.31(5) 0.12(2) 0.04(3) 0.07(2) 0.06(3)
C5 0.102(12) 0.123(12) 0.106(11) 0.030(8) 0.044(9) 0.009(9)
C7 0.055(12) 0.090(14) 0.046(10) -0.021(9) 0.006(9) 0.011(10)
C10 0.16(3) 0.072(16) 0.11(2) -0.003(14) 0.04(2) -0.031(16)
C11 0.080(15) 0.054(11) 0.049(10) 0.007(8) 0.005(10) -0.010(10)
C12 0.069(14) 0.077(13) 0.048(10) -0.023(9) 0.016(10) -0.039(11)
C13 0.082(16) 0.087(15) 0.069(13) -0.047(11) 0.016(12) -0.002(12)
C14 0.064(14) 0.053(11) 0.084(14) 0.009(10) 0.010(11) -0.025(10)
C15 0.23(3) 0.115(19) 0.063(13) -0.038(12) 0.072(18) -0.13(2)
C16 0.118(19) 0.072(12) 0.072(13) -0.029(10) 0.059(13) -0.066(13)
O1W 0.031(6) 0.048(6) 0.040(6) 0.012(5) 0.009(5) 0.010(5)
O2W 0.074(9) 0.051(7) 0.075(8) -0.005(6) 0.040(7) -0.003(6)
O3W 0.054(9) 0.062(8) 0.125(11) 0.003(8) 0.038(8) -0.002(7)
O4W 0.054(17) 0.035(13) 0.14(2) 0.014(13) 0.034(16) 0.027(12)

loop_
_atom_type_symbol
_atom_type_description
_atom_type_scat_dispersion_real
_atom_type_scat_dispersion_imag
_atom_type_scat_source
C C 0.0033 0.0016 'International Tables Vol C Tables 4.2.6.8 and 6.1.1.4'
H H 0.0000 0.0000 'International Tables Vol C Tables 4.2.6.8 and 6.1.1.4'
N N 0.0061 0.0033 'International Tables Vol C Tables 4.2.6.8 and 6.1.1.4'
O O 0.0106 0.0060 'International Tables Vol C Tables 4.2.6.8 and 6.1.1.4'
P P 0.1023 0.0942 'International Tables Vol C Tables 4.2.6.8 and 6.1.1.4'
Lu Lu -0.4720 5.8584 'International Tables Vol C Tables 4.2.6.8 and 6.1.1.4'
W W -0.8490 6.8722 'International Tables Vol C Tables 4.2.6.8 and 6.1.1.4'

loop_
_geom_angle_atom_site_label_1
_geom_angle_atom_site_label_2
_geom_angle_atom_site_label_3
_geom_angle
_geom_angle_site_symmetry_1
_geom_angle_site_symmetry_3
O1 W1 O22 103.1(4) . .
O1 W1 O14 101.0(4) . .
O22 W1 O14 88.0(4) . .
O1 W1 O31 100.2(4) . .
O22 W1 O31 156.7(4) . .
O14 W1 O31 88.7(4) . .
O1 W1 O21 101.7(4) . .
O22 W1 O21 86.2(4) . .
O14 W1 O21 157.3(4) . .
O31 W1 O21 87.9(4) . .
O1 W1 O37 170.9(4) . .
O22 W1 O37 83.9(3) . .
O14 W1 O37 73.1(3) . .
O31 W1 O37 73.1(3) . .
O21 W1 O37 84.5(3) . .
O2 W2 O29 105.5(4) . .
O2 W2 O18 102.1(4) . .
O29 W2 O18 88.3(4) . .
O2 W2 O26 100.5(4) . .
O29 W2 O26 91.3(4) . .
O18 W2 O26 156.6(3) . .
O2 W2 O31 99.5(4) . .
O29 W2 O31 155.0(4) . .
O18 W2 O31 85.7(4) . .
O26 W2 O31 84.8(4) . .
O2 W2 O37 168.5(4) . .
O29 W2 O37 84.2(3) . .
O18 W2 O37 84.0(3) . .
O26 W2 O37 72.7(3) . .
O31 W2 O37 71.1(3) . .
O3 W3 O23 105.0(4) . .
O3 W3 O34 101.9(4) . .
O23 W3 O34 87.6(4) . .
O3 W3 O26 100.0(4) . .
O23 W3 O26 92.0(4) . .
O34 W3 O26 157.4(4) . .
O3 W3 O14 100.2(4) . .
O23 W3 O14 154.7(4) . .
O34 W3 O14 85.8(4) . .
O26 W3 O14 84.9(4) . .
O3 W3 O37 168.5(4) . .
O23 W3 O37 84.3(3) . .
O34 W3 O37 85.0(3) . .
O26 W3 O37 72.5(3) . .
O14 W3 O37 70.8(3) . .
O4 W4 O17 102.5(5) . .
O4 W4 O33 100.9(4) . .
O17 W4 O33 94.0(4) . .
O4 W4 O36 100.3(4) . .
O17 W4 O36 94.2(4) . .
O33 W4 O36 155.1(3) . .
O4 W4 O23 97.5(4) . .
O17 W4 O23 159.9(4) . .
O33 W4 O23 83.8(3) . .
O36 W4 O23 80.4(4) . .
O4 W4 O25 172.8(4) . .
O17 W4 O25 80.6(3) . .
O33 W4 O25 72.3(3) . .
O36 W4 O25 85.9(3) . .
O23 W4 O25 79.8(3) . .
O5 W5 O36 101.5(4) . .
O5 W5 O30 101.4(4) . .
O36 W5 O30 157.0(3) . .
O5 W5 O35 100.2(4) . .
O36 W5 O35 89.6(4) . .
O30 W5 O35 87.4(4) . .
O5 W5 O34 102.1(4) . .
O36 W5 O34 87.2(4) . .
O30 W5 O34 86.9(4) . .
O35 W5 O34 157.6(4) . .
O5 W5 O38 171.3(4) . .
O36 W5 O38 83.3(3) . .
O30 W5 O38 74.1(3) . .
O35 W5 O38 72.4(3) . .
O34 W5 O38 85.2(3) . .
O6 W6 O13 101.9(4) . .
O6 W6 O33 99.6(4) . .
O13 W6 O33 94.8(4) . .
O6 W6 O32 101.8(4) . .
O13 W6 O32 94.7(4) . .
O33 W6 O32 154.2(3) . .
O6 W6 O29 96.3(4) . .
O13 W6 O29 161.7(4) . .
O33 W6 O29 83.5(3) . .
O32 W6 O29 80.0(3) . .
O6 W6 O25 172.2(3) . .
O13 W6 O25 82.3(3) . .
O33 W6 O25 73.3(3) . .
O32 W6 O25 84.3(3) . .
O29 W6 O25 79.7(3) . .
O7 W7 O32 103.6(4) . .
O7 W7 O15 100.4(4) . .
O32 W7 O15 91.7(4) . .
O7 W7 O20 99.0(4) . .
O32 W7 O20 157.3(3) . .
O15 W7 O20 86.9(4) . .
O7 W7 O18 101.4(4) . .
O32 W7 O18 85.6(4) . .
O15 W7 O18 158.1(3) . .
O20 W7 O18 87.3(4) . .
O7 W7 O39 170.3(4) . .
O32 W7 O39 84.0(3) . .
O15 W7 O39 73.0(3) . .
O20 W7 O39 73.9(3) . .
O18 W7 O39 85.1(3) . .
O8 W8 O16 103.4(4) . .
O8 W8 O28 101.1(4) . .
O16 W8 O28 90.4(4) . .
O8 W8 O20 102.2(4) . .
O16 W8 O20 89.2(4) . .
O28 W8 O20 156.1(4) . .
O8 W8 O21 102.2(4) . .
O16 W8 O21 154.4(4) . .
O28 W8 O21 84.9(4) . .
O20 W8 O21 85.2(4) . .
O8 W8 O39 172.5(4) . .
O16 W8 O39 72.7(3) . .
O28 W8 O39 85.5(3) . .
O20 W8 O39 71.7(3) . .
O21 W8 O39 81.8(3) . .
O9 W9 O27 103.0(4) . .
O9 W9 O28 101.3(4) . .
O27 W9 O28 91.0(4) . .
O9 W9 O30 100.6(4) . .
O27 W9 O30 89.6(4) . .
O28 W9 O30 157.4(3) . .
O9 W9 O22 102.9(4) . .
O27 W9 O22 154.1(4) . .
O28 W9 O22 83.5(4) . .
O30 W9 O22 86.1(4) . .
O9 W9 O38 171.2(4) . .
O27 W9 O38 72.4(3) . .
O28 W9 O38 86.4(3) . .
O30 W9 O38 72.2(3) . .
O22 W9 O38 82.0(3) . .
O10 W10 O24 104.0(4) . .
O10 W10 O19 103.2(4) . .
O24 W10 O19 92.0(4) . .
O10 W10 O15 100.7(4) . .
O24 W10 O15 92.9(4) . .
O19 W10 O15 153.7(4) . .
O10 W10 O16 97.7(4) . .
O24 W10 O16 158.3(4) . .
O19 W10 O16 84.0(3) . .
O15 W10 O16 82.0(3) . .
O10 W10 O39 165.6(4) . .
O24 W10 O39 88.2(3) . .
O19 W10 O39 83.8(3) . .
O15 W10 O39 70.5(3) . .
O16 W10 O39 70.3(3) . .
O11 W11 O12 104.2(4) . .
O11 W11 O19 102.8(4) . .
O12 W11 O19 91.7(4) . .
O11 W11 O35 101.2(4) . .
O12 W11 O35 94.7(4) . .
O19 W11 O35 152.8(4) . .
O11 W11 O27 99.2(4) . .
O12 W11 O27 156.5(4) . .
O19 W11 O27 81.4(3) . .
O35 W11 O27 82.2(4) . .
O11 W11 O38 166.2(3) . .
O12 W11 O38 88.0(3) . .
O19 W11 O38 82.9(3) . .
O35 W11 O38 70.9(3) . .
O27 W11 O38 68.9(3) . .
O24 Lu1 O13 80.7(3) . .
O24 Lu1 O12 71.0(3) . .
O13 Lu1 O12 122.2(3) . .
O24 Lu1 O17 121.2(3) . .
O13 Lu1 O17 75.5(3) . .
O12 Lu1 O17 77.9(3) . .
O24 Lu1 O1W 142.3(3) . .
O13 Lu1 O1W 76.9(3) . .
O12 Lu1 O1W 146.7(3) . .
O17 Lu1 O1W 81.9(3) . .
O24 Lu1 O41 134.7(3) . .
O13 Lu1 O41 144.4(3) . .
O12 Lu1 O41 77.3(3) . .
O17 Lu1 O41 81.1(3) . .
O1W Lu1 O41 73.6(3) . .
O24 Lu1 O40 73.9(3) . .
O13 Lu1 O40 81.8(3) . .
O12 Lu1 O40 132.2(3) . .
O17 Lu1 O40 149.5(3) . .
O1W Lu1 O40 73.1(3) . .
O41 Lu1 O40 107.6(3) . .
O24 Lu1 O40 89.0(3) . 3_575
O13 Lu1 O40 149.0(3) . 3_575
O12 Lu1 O40 80.7(3) . 3_575
O17 Lu1 O40 133.6(3) . 3_575
O1W Lu1 O40 94.8(3) . 3_575
O41 Lu1 O40 54.1(3) . 3_575
O40 Lu1 O40 67.2(3) . 3_575
O24 Lu1 C2 112.5(3) . .
O13 Lu1 C2 161.1(3) . .
O12 Lu1 C2 76.1(3) . .
O17 Lu1 C2 106.4(3) . .
O1W Lu1 C2 84.7(4) . .
O41 Lu1 C2 26.4(3) . .
O40 Lu1 C2 88.8(4) . .
O40 Lu1 C2 27.8(3) 3_575 .
O25 P1 O39 111.3(4) . .
O25 P1 O38 111.9(5) . .
O39 P1 O38 108.5(4) . .
O25 P1 O37 108.4(5) . .
O39 P1 O37 108.1(4) . .
O38 P1 O37 108.4(4) . .
W11 O12 Lu1 160.5(5) . .
W6 O13 Lu1 138.1(4) . .
W1 O14 W3 125.2(5) . .
W7 O15 W10 126.1(4) . .
W8 O16 W10 127.5(4) . .
W4 O17 Lu1 140.0(5) . .
W2 O18 W7 147.8(5) . .
W10 O19 W11 141.4(4) . .
W7 O20 W8 125.5(4) . .
W1 O21 W8 150.4(5) . .
W1 O22 W9 152.3(5) . .
W3 O23 W4 152.8(5) . .
W10 O24 Lu1 161.0(4) . .
P1 O25 W6 130.9(5) . .
P1 O25 W4 128.3(4) . .
W6 O25 W4 90.6(3) . .
W2 O26 W3 125.1(4) . .
W9 O27 W11 128.7(4) . .
W8 O28 W9 151.8(5) . .
W2 O29 W6 151.9(5) . .
W5 O30 W9 124.9(4) . .
W1 O31 W2 124.9(5) . .
W7 O32 W6 155.4(5) . .
W6 O33 W4 120.7(4) . .
W3 O34 W5 147.2(5) . .
W5 O35 W11 127.0(4) . .
W5 O36 W4 153.6(5) . .
P1 O37 W1 127.4(4) . .
P1 O37 W2 123.8(4) . .
W1 O37 W2 90.9(3) . .
P1 O37 W3 123.6(4) . .
W1 O37 W3 90.8(3) . .
W2 O37 W3 89.5(2) . .
P1 O38 W5 126.3(4) . .
P1 O38 W11 124.5(4) . .
W5 O38 W11 89.6(3) . .
P1 O38 W9 126.4(5) . .
W5 O38 W9 88.4(3) . .
W11 O38 W9 89.9(2) . .
P1 O39 W7 125.4(4) . .
P1 O39 W10 124.0(4) . .
W7 O39 W10 90.3(3) . .
P1 O39 W8 127.6(4) . .
W7 O39 W8 88.6(2) . .
W10 O39 W8 89.5(2) . .
C2 O40 Lu1 132.3(8) 3_575 .
C2 O40 Lu1 92.4(7) 3_575 3_575
Lu1 O40 Lu1 112.8(3) . 3_575
C2 O41 Lu1 95.2(7) . .
C6 N1 C3 93.3(17) . .
C6 N1 C5 109.3(17) . .
C3 N1 C5 117(2) . .
C6 N1 C4 106(2) . .
C3 N1 C4 113(2) . .
C5 N1 C4 115.2(19) . .
C7 N2 C9 113.2(16) . .
C7 N2 C8 110.3(14) . .
C9 N2 C8 111.9(15) . .
C7 N2 C10 108.6(15) . .
C9 N2 C10 106.5(16) . .
C8 N2 C10 105.9(15) . .
C11 N3 C13 107.0(13) . .
C11 N3 C12 109.0(12) . .
C13 N3 C12 110.3(14) . .
C11 N3 C14 108.4(13) . .
C13 N3 C14 111.7(13) . .
C12 N3 C14 110.3(12) . .
C18 N4 C17 103.2(17) . .
C18 N4 C16 113.4(15) . .
C17 N4 C16 107.2(18) . .
C18 N4 C15 117.7(18) . .
C17 N4 C15 100.7(18) . .
C16 N4 C15 112.7(13) . .
C19 N5 C20 114.9(12) . .
C19 N5 C22 111.7(12) . .
C20 N5 C22 110.5(11) . .
C19 N5 C21 106.4(11) . .
C20 N5 C21 104.7(11) . .
C22 N5 C21 108.1(11) . .
C2 C1 H1A 109.5 . .
C2 C1 H1B 109.5 . .
H1A C1 H1B 109.5 . .
C2 C1 H1C 109.5 . .
H1A C1 H1C 109.5 . .
H1B C1 H1C 109.5 . .
O41 C2 O40 117.9(11) . 3_575
O41 C2 C1 122.7(12) . .
O40 C2 C1 119.2(12) 3_575 .
O41 C2 Lu1 58.4(6) . .
O40 C2 Lu1 59.8(6) 3_575 .
C1 C2 Lu1 171.1(10) . .
N1 C3 H3A 109.5 . .
N1 C3 H3B 109.5 . .
H3A C3 H3B 109.5 . .
N1 C3 H3C 109.5 . .
H3A C3 H3C 109.5 . .
H3B C3 H3C 109.5 . .
N1 C4 H4A 109.5 . .
N1 C4 H4B 109.5 . .
H4A C4 H4B 109.5 . .
N1 C4 H4C 109.5 . .
H4A C4 H4C 109.5 . .
H4B C4 H4C 109.5 . .
N1 C5 H5A 109.5 . .
N1 C5 H5B 109.5 . .
H5A C5 H5B 109.5 . .
N1 C5 H5C 109.5 . .
H5A C5 H5C 109.5 . .
H5B C5 H5C 109.5 . .
N1 C6 H6A 109.5 . .
N1 C6 H6B 109.5 . .
H6A C6 H6B 109.5 . .
N1 C6 H6C 109.5 . .
H6A C6 H6C 109.5 . .
H6B C6 H6C 109.5 . .
N2 C7 H7A 109.5 . .
N2 C7 H7B 109.5 . .
H7A C7 H7B 109.5 . .
N2 C7 H7C 109.5 . .
H7A C7 H7C 109.5 . .
H7B C7 H7C 109.5 . .
N2 C8 H8A 109.5 . .
N2 C8 H8B 109.5 . .
H8A C8 H8B 109.5 . .
N2 C8 H8C 109.5 . .
H8A C8 H8C 109.5 . .
H8B C8 H8C 109.5 . .
N2 C9 H9A 109.5 . .
N2 C9 H9B 109.5 . .
H9A C9 H9B 109.5 . .
N2 C9 H9C 109.5 . .
H9A C9 H9C 109.5 . .
H9B C9 H9C 109.5 . .
N2 C10 H10A 109.5 . .
N2 C10 H10B 109.5 . .
H10A C10 H10B 109.5 . .
N2 C10 H10C 109.5 . .
H10A C10 H10C 109.5 . .
H10B C10 H10C 109.5 . .
N3 C11 H11A 109.5 . .
N3 C11 H11B 109.5 . .
H11A C11 H11B 109.5 . .
N3 C11 H11C 109.5 . .
H11A C11 H11C 109.5 . .
H11B C11 H11C 109.5 . .
N3 C12 H12A 109.5 . .
N3 C12 H12B 109.5 . .
H12A C12 H12B 109.5 . .
N3 C12 H12C 109.5 . .
H12A C12 H12C 109.5 . .
H12B C12 H12C 109.5 . .
N3 C13 H13A 109.5 . .
N3 C13 H13B 109.5 . .
H13A C13 H13B 109.5 . .
N3 C13 H13C 109.5 . .
H13A C13 H13C 109.5 . .
H13B C13 H13C 109.5 . .
N3 C14 H14A 109.5 . .
N3 C14 H14B 109.5 . .
H14A C14 H14B 109.5 . .
N3 C14 H14C 109.5 . .
H14A C14 H14C 109.5 . .
H14B C14 H14C 109.5 . .
N4 C15 H15A 109.5 . .
N4 C15 H15B 109.5 . .
H15A C15 H15B 109.5 . .
N4 C15 H15C 109.5 . .
H15A C15 H15C 109.5 . .
H15B C15 H15C 109.5 . .
N4 C16 H16A 109.5 . .
N4 C16 H16B 109.5 . .
H16A C16 H16B 109.5 . .
N4 C16 H16C 109.5 . .
H16A C16 H16C 109.5 . .
H16B C16 H16C 109.5 . .
N4 C18 H18A 109.5 . .
N4 C18 H18B 109.5 . .
H18A C18 H18B 109.5 . .
N4 C18 H18C 109.5 . .
H18A C18 H18C 109.5 . .
H18B C18 H18C 109.5 . .
N5 C19 H19A 109.5 . .
N5 C19 H19B 109.5 . .
H19A C19 H19B 109.5 . .
N5 C19 H19C 109.5 . .
H19A C19 H19C 109.5 . .
H19B C19 H19C 109.5 . .
N5 C20 H20A 109.5 . .
N5 C20 H20B 109.5 . .
H20A C20 H20B 109.5 . .
N5 C20 H20C 109.5 . .
H20A C20 H20C 109.5 . .
H20B C20 H20C 109.5 . .
N5 C21 H21A 109.5 . .
N5 C21 H21B 109.5 . .
H21A C21 H21B 109.5 . .
N5 C21 H21C 109.5 . .
H21A C21 H21C 109.5 . .
H21B C21 H21C 109.5 . .
N5 C22 H22A 109.5 . .
N5 C22 H22B 109.5 . .
H22A C22 H22B 109.5 . .
N5 C22 H22C 109.5 . .
H22A C22 H22C 109.5 . .
H22B C22 H22C 109.5 . .
N4 C17 H17A 109.5 . .
N4 C17 H17B 109.5 . .
H17A C17 H17B 109.5 . .
N4 C17 H17C 109.5 . .
H17A C17 H17C 109.5 . .
H17B C17 H17C 109.5 . .

loop_
_geom_bond_atom_site_label_1
_geom_bond_atom_site_label_2
_geom_bond_distance
_geom_bond_site_symmetry_2
W1 O1 1.718(9) .
W1 O22 1.892(8) .
W1 O14 1.894(9) .
W1 O31 1.899(8) .
W1 O21 1.908(9) .
W1 O37 2.396(9) .
W2 O2 1.727(9) .
W2 O29 1.830(9) .
W2 O18 1.906(8) .
W2 O26 1.928(8) .
W2 O31 1.979(9) .
W2 O37 2.429(7) .
W3 O3 1.730(9) .
W3 O23 1.823(9) .
W3 O34 1.908(9) .
W3 O26 1.933(8) .
W3 O14 1.979(9) .
W3 O37 2.436(8) .
W4 O4 1.720(8) .
W4 O17 1.752(9) .
W4 O33 1.930(8) .
W4 O36 1.940(8) .
W4 O23 2.065(9) .
W4 O25 2.379(8) .
W5 O5 1.722(8) .
W5 O36 1.887(8) .
W5 O30 1.915(8) .
W5 O35 1.916(8) .
W5 O34 1.918(9) .
W5 O38 2.418(8) .
W6 O6 1.736(8) .
W6 O13 1.763(8) .
W6 O33 1.928(8) .
W6 O32 1.941(8) .
W6 O29 2.054(9) .
W6 O25 2.336(8) .
W7 O7 1.690(9) .
W7 O32 1.875(8) .
W7 O15 1.906(8) .
W7 O20 1.913(8) .
W7 O18 1.914(9) .
W7 O39 2.404(7) .
W8 O8 1.710(9) .
W8 O16 1.847(9) .
W8 O28 1.903(8) .
W8 O20 1.930(8) .
W8 O21 1.936(9) .
W8 O39 2.486(8) .
W9 O9 1.697(9) .
W9 O27 1.810(9) .
W9 O28 1.922(8) .
W9 O30 1.938(8) .
W9 O22 1.940(8) .
W9 O38 2.479(8) .
W10 O10 1.728(9) .
W10 O24 1.770(8) .
W10 O19 1.908(8) .
W10 O15 1.970(8) .
W10 O16 2.040(8) .
W10 O39 2.470(8) .
W11 O11 1.694(9) .
W11 O12 1.747(8) .
W11 O19 1.930(8) .
W11 O35 1.935(8) .
W11 O27 2.069(9) .
W11 O38 2.471(8) .
Lu1 O24 2.245(8) .
Lu1 O13 2.282(8) .
Lu1 O12 2.288(8) .
Lu1 O17 2.304(8) .
Lu1 O1W 2.332(9) .
Lu1 O41 2.403(9) .
Lu1 O40 2.409(9) .
Lu1 O40 2.429(9) 3_575
Lu1 C2 2.809(12) .
P1 O25 1.515(8) .
P1 O39 1.534(8) .
P1 O38 1.540(8) .
P1 O37 1.557(9) .
O40 C2 1.313(14) 3_575
O40 Lu1 2.429(9) 3_575
O41 C2 1.253(15) .
N1 C6 1.43(2) .
N1 C3 1.45(3) .
N1 C5 1.47(2) .
N1 C4 1.48(3) .
N2 C7 1.445(19) .
N2 C9 1.46(3) .
N2 C8 1.47(2) .
N2 C10 1.53(2) .
N3 C11 1.447(19) .
N3 C13 1.45(2) .
N3 C12 1.466(17) .
N3 C14 1.528(19) .
N4 C18 1.39(3) .
N4 C17 1.42(3) .
N4 C16 1.441(18) .
N4 C15 1.48(2) .
N5 C19 1.445(9) .
N5 C20 1.45(2) .
N5 C22 1.477(9) .
N5 C21 1.56(2) .
C1 C2 1.487(17) .
C1 H1A 0.9600 .
C1 H1B 0.9600 .
C1 H1C 0.9600 .
C2 O40 1.313(14) 3_575
C3 H3A 0.9600 .
C3 H3B 0.9600 .
C3 H3C 0.9600 .
C4 H4A 0.9600 .
C4 H4B 0.9600 .
C4 H4C 0.9600 .
C5 H5A 0.9600 .
C5 H5B 0.9600 .
C5 H5C 0.9600 .
C6 H6A 0.9600 .
C6 H6B 0.9600 .
C6 H6C 0.9600 .
C7 H7A 0.9600 .
C7 H7B 0.9600 .
C7 H7C 0.9600 .
C8 H8A 0.9600 .
C8 H8B 0.9600 .
C8 H8C 0.9600 .
C9 H9A 0.9600 .
C9 H9B 0.9600 .
C9 H9C 0.9600 .
C10 H10A 0.9600 .
C10 H10B 0.9600 .
C10 H10C 0.9600 .
C11 H11A 0.9600 .
C11 H11B 0.9600 .
C11 H11C 0.9600 .
C12 H12A 0.9600 .
C12 H12B 0.9600 .
C12 H12C 0.9600 .
C13 H13A 0.9600 .
C13 H13B 0.9600 .
C13 H13C 0.9600 .
C14 H14A 0.9600 .
C14 H14B 0.9600 .
C14 H14C 0.9600 .
C15 H15A 0.9600 .
C15 H15B 0.9600 .
C15 H15C 0.9600 .
C16 H16A 0.9600 .
C16 H16B 0.9600 .
C16 H16C 0.9600 .
C18 H18A 0.9600 .
C18 H18B 0.9600 .
C18 H18C 0.9600 .
C19 H19A 0.9600 .
C19 H19B 0.9600 .
C19 H19C 0.9600 .
C20 H20A 0.9600 .
C20 H20B 0.9600 .
C20 H20C 0.9600 .
C21 H21A 0.9600 .
C21 H21B 0.9600 .
C21 H21C 0.9600 .
C22 H22A 0.9600 .
C22 H22B 0.9600 .
C22 H22C 0.9600 .
C17 H17A 0.9600 .
C17 H17B 0.9600 .
C17 H17C 0.9600 .
